data_2219884
loop_
_publ_author_name
'Kalateh, Khadijeh'
'Ebadi, Amin'
'Ahmadi, Roya'
'Amani, Vahid'
'Khavasi, Hamid Reza'

_publ_section_title Di-\m-bromido-bis[bromido(4,4'-dimethyl-2,2'-bipyridine-\k^2^<i>N</i>,<i>N</i>')mercury(II)]
_journal_coeditor_code HK2544
_journal_issue 11
_journal_name_full 'Acta Crystallographica Section E'
_journal_page_first m1397
_journal_page_last m1398
_journal_paper_doi 10.1107/S1600536808032510
_journal_volume 64
_journal_year 2008
_chemical_formula_iupac '[Hg2 Br4 (C12 H12 N2)2]'
_chemical_formula_moiety 'C24 H24 Br4 Hg2 N4'
_chemical_formula_sum 'C24 H24 Br4 Hg2 N4'
_chemical_formula_weight 1089.25
_chemical_name_systematic Di-\m-bromido-bis[bromido(4,4'-dimethyl-2,2'-bipyridine-\k^2^N,N')mercury(II)]
_space_group_IT_number 2
_symmetry_cell_setting triclinic
_symmetry_space_group_name_Hall '-P 1'
_symmetry_space_group_name_H-M 'P -1'
_atom_sites_solution_hydrogens geom
_atom_sites_solution_primary direct
_atom_sites_solution_secondary difmap
_audit_creation_method SHELXL97
_cell_angle_alpha 103.50(3)
_cell_angle_beta 102.02(3)
_cell_angle_gamma 107.87(3)
_cell_formula_units_Z 1
_cell_length_a 7.3187(15)
_cell_length_b 9.2647(19)
_cell_length_c 11.345(2)
_cell_measurement_reflns_used 1005
_cell_measurement_temperature 120(2)
_cell_measurement_theta_max 29.15
_cell_measurement_theta_min 1.94
_cell_volume 678.6(3)
_computing_cell_refinement 'SAINT (Bruker, 1998)'
_computing_data_collection 'SMART (Bruker, 1998)'
_computing_data_reduction 'SAINT (Bruker, 1998)'
_computing_molecular_graphics 'ORTEP-3 for Windows (Farrugia, 1997)'
_computing_publication_material 'WinGX (Farrugia, 1999)'
_computing_structure_refinement 'SHELXTL (Sheldrick, 2008)'
_computing_structure_solution 'SHELXTL (Sheldrick, 2008)'
_diffrn_ambient_temperature 120(2)
_diffrn_measured_fraction_theta_full 0.992
_diffrn_measured_fraction_theta_max 0.992
_diffrn_measurement_device_type 'Bruker SMART CCD area-detector'
_diffrn_measurement_method '\f and \w'
_diffrn_radiation_monochromator graphite
_diffrn_radiation_source 'fine-focus sealed tube'
_diffrn_radiation_type MoK\a
_diffrn_radiation_wavelength 0.71073
_diffrn_reflns_av_R_equivalents 0.0733
_diffrn_reflns_av_sigmaI/netI 0.0501
_diffrn_reflns_limit_h_max 10
_diffrn_reflns_limit_h_min -9
_diffrn_reflns_limit_k_max 12
_diffrn_reflns_limit_k_min -12
_diffrn_reflns_limit_l_max 15
_diffrn_reflns_limit_l_min -15
_diffrn_reflns_number 8289
_diffrn_reflns_theta_full 29.15
_diffrn_reflns_theta_max 29.15
_diffrn_reflns_theta_min 1.94
_diffrn_standards_number 0
_exptl_absorpt_coefficient_mu 17.207
_exptl_absorpt_correction_T_max 0.1801
_exptl_absorpt_correction_T_min 0.0084
_exptl_absorpt_correction_type numerical
_exptl_absorpt_process_details 'shape of crystal determined optically (X-SHAPE and X-RED; Stoe & Cie, 2005)'
_exptl_crystal_colour colourless
_exptl_crystal_density_diffrn 2.665
_exptl_crystal_density_method 'not measured'
_exptl_crystal_description block
_exptl_crystal_F_000 496
_exptl_crystal_size_max 0.45
_exptl_crystal_size_mid 0.25
_exptl_crystal_size_min 0.10
_refine_diff_density_max 2.109
_refine_diff_density_min -1.846
_refine_ls_extinction_coef 0.025(3)
_refine_ls_extinction_expression Fc^*^=kFc[1+0.001xFc^2^\l^3^/sin(2\q)]^-1/4^
_refine_ls_extinction_method 'SHELXTL (Sheldrick, 1998)'
_refine_ls_goodness_of_fit_ref 1.07
_refine_ls_hydrogen_treatment constr
_refine_ls_matrix_type full
_refine_ls_number_parameters 155
_refine_ls_number_reflns 3632
_refine_ls_number_restraints 0
_refine_ls_restrained_S_all 1.07
_refine_ls_R_factor_all 0.0439
_refine_ls_R_factor_gt 0.0426
_refine_ls_shift/su_max 0.037
_refine_ls_shift/su_mean 0.004
_refine_ls_structure_factor_coef Fsqd
_refine_ls_weighting_details 'calc w = 1/[\s^2^(Fo^2^)+(0.2P)^2^] where P=(Fo^2^+2Fc^2^)/3'
_refine_ls_weighting_scheme calc
_refine_ls_wR_factor_gt 0.1609
_refine_ls_wR_factor_ref 0.1651
_reflns_number_gt 3504
_reflns_number_total 3632
_reflns_threshold_expression I>2\s(I)
_cod_data_source_file hk2544.cif
_cod_data_source_block I
_cod_database_code 2219884
_cod_database_fobs_code 2219884

loop_
_symmetry_equiv_pos_as_xyz
'x, y, z'
'-x, -y, -z'

loop_
_atom_site_type_symbol
_atom_site_label
_atom_site_fract_x
_atom_site_fract_y
_atom_site_fract_z
_atom_site_U_iso_or_equiv
_atom_site_adp_type
_atom_site_calc_flag
_atom_site_refinement_flags
_atom_site_occupancy
Hg Hg1 0.53006(3) 0.61812(3) -0.12572(2) 0.0245(2) Uani d . 1
Br Br1 0.40249(13) 0.40548(9) -0.34549(8) 0.0325(2) Uani d . 1
Br Br2 0.23799(9) 0.50603(8) -0.01775(7) 0.0255(2) Uani d . 1
N N1 0.6268(10) 0.8331(7) -0.2132(6) 0.0274(12) Uani d . 1
N N2 0.6826(10) 0.8668(7) 0.0356(7) 0.0259(13) Uani d . 1
C C1 0.5951(13) 0.8128(9) -0.3382(7) 0.0315(15) Uani d . 1
H H1 0.5267 0.7096 -0.3951 0.038 Uiso calc R 1
C C2 0.6580(13) 0.9356(10) -0.3863(7) 0.0293(15) Uani d . 1
H H2 0.6341 0.9144 -0.4735 0.035 Uiso calc R 1
C C3 0.7570(11) 1.0912(8) -0.3051(7) 0.0241(12) Uani d . 1
C C4 0.8350(13) 1.2322(10) -0.3489(8) 0.0309(15) Uani d . 1
H H4A 0.9788 1.2815 -0.3126 0.037 Uiso calc R 1
H H4B 0.7755 1.3082 -0.3221 0.037 Uiso calc R 1
H H4C 0.8009 1.1972 -0.4399 0.037 Uiso calc R 1
C C5 0.7909(11) 1.1122(9) -0.1742(7) 0.0242(13) Uani d . 1
H H5 0.8591 1.2142 -0.1154 0.029 Uiso calc R 1
C C6 0.7238(10) 0.9826(8) -0.1321(7) 0.0228(12) Uani d . 1
C C7 0.7541(9) 0.9998(8) 0.0047(7) 0.0224(12) Uani d . 1
C C8 0.8549(10) 1.1479(8) 0.0993(7) 0.0237(13) Uani d . 1
H H8 0.9095 1.2390 0.0774 0.028 Uiso calc R 1
C C9 0.8745(11) 1.1602(8) 0.2269(7) 0.0252(13) Uani d . 1
C C10 0.9781(15) 1.3215(9) 0.3311(9) 0.0369(18) Uani d . 1
H H10A 0.9088 1.3911 0.3153 0.044 Uiso calc R 1
H H10B 1.1152 1.3682 0.3319 0.044 Uiso calc R 1
H H10C 0.9757 1.3071 0.4119 0.044 Uiso calc R 1
C C11 0.8008(11) 1.0223(8) 0.2559(7) 0.0272(14) Uani d . 1
H H11 0.8158 1.0256 0.3400 0.033 Uiso calc R 1
C C12 0.7042(12) 0.8786(9) 0.1588(9) 0.0300(14) Uani d . 1
H H12 0.6516 0.7860 0.1792 0.036 Uiso calc R 1

loop_
_atom_site_aniso_label
_atom_site_aniso_U_11
_atom_site_aniso_U_22
_atom_site_aniso_U_33
_atom_site_aniso_U_12
_atom_site_aniso_U_13
_atom_site_aniso_U_23
Hg1 0.0272(3) 0.0176(2) 0.0256(3) 0.00731(15) 0.00742(15) 0.00320(15)
Br1 0.0424(4) 0.0215(4) 0.0268(4) 0.0077(3) 0.0097(3) 0.0018(3)
Br2 0.0214(4) 0.0225(4) 0.0329(4) 0.0098(3) 0.0094(3) 0.0064(3)
N1 0.032(3) 0.018(3) 0.021(3) 0.005(2) 0.001(2) -0.002(2)
N2 0.028(3) 0.019(2) 0.028(3) 0.006(2) 0.010(2) 0.005(2)
C1 0.043(4) 0.023(3) 0.019(3) 0.006(3) 0.005(3) 0.002(2)
C2 0.036(4) 0.026(4) 0.025(3) 0.011(3) 0.009(3) 0.007(3)
C3 0.026(3) 0.016(3) 0.031(3) 0.010(2) 0.011(3) 0.005(2)
C4 0.037(4) 0.025(3) 0.031(4) 0.009(3) 0.013(3) 0.010(3)
C5 0.029(3) 0.021(3) 0.023(3) 0.010(2) 0.010(3) 0.005(3)
C6 0.025(3) 0.014(3) 0.024(3) 0.007(2) 0.002(2) 0.002(2)
C7 0.016(2) 0.018(3) 0.024(3) 0.006(2) -0.003(2) -0.001(2)
C8 0.023(3) 0.020(3) 0.021(3) 0.007(2) 0.002(2) 0.001(2)
C9 0.030(3) 0.025(3) 0.023(3) 0.015(2) 0.007(2) 0.005(2)
C10 0.052(5) 0.021(3) 0.033(4) 0.017(3) 0.007(3) 0.000(3)
C11 0.028(3) 0.024(3) 0.025(3) 0.012(3) 0.005(3) 0.001(3)
C12 0.030(3) 0.025(3) 0.030(4) 0.008(3) 0.009(3) 0.004(3)

loop_
_atom_type_symbol
_atom_type_description
_atom_type_scat_dispersion_real
_atom_type_scat_dispersion_imag
_atom_type_scat_source
C C 0.0033 0.0016 'International Tables Vol C Tables 4.2.6.8 and 6.1.1.4'
H H 0.0000 0.0000 'International Tables Vol C Tables 4.2.6.8 and 6.1.1.4'
N N 0.0061 0.0033 'International Tables Vol C Tables 4.2.6.8 and 6.1.1.4'
Br Br -0.2901 2.4595 'International Tables Vol C Tables 4.2.6.8 and 6.1.1.4'
Hg Hg -2.3894 9.2266 'International Tables Vol C Tables 4.2.6.8 and 6.1.1.4'

loop_
_geom_angle_atom_site_label_1
_geom_angle_atom_site_label_2
_geom_angle_atom_site_label_3
_geom_angle_site_symmetry_3
_geom_angle
_geom_angle_publ_flag
Br1 Hg1 Br2 . 102.48(4) n
Br1 Hg1 Br2 2_665 101.32(4) n
Br2 Hg1 Br2 2_665 87.29(3) n
N1 Hg1 Br1 . 92.18(15) n
N1 Hg1 Br2 . 135.51(16) n
N1 Hg1 Br2 2_665 130.97(16) n
N2 Hg1 Br1 . 161.0(2) n
N2 Hg1 Br2 . 93.17(18) n
N2 Hg1 Br2 2_665 89.92(18) n
N2 Hg1 N1 . 69.0(2) n
Hg1 Br2 Hg1 2_665 92.71(3) n
C1 N1 Hg1 . 124.3(5) ?
C6 N1 Hg1 . 118.0(5) ?
C6 N1 C1 . 117.6(7) ?
C7 N2 Hg1 . 119.1(5) ?
C12 N2 Hg1 . 121.6(5) ?
C12 N2 C7 . 119.3(6) ?
C2 C1 N1 . 123.7(7) ?
C2 C1 H1 . 117.9 ?
N1 C1 H1 . 118.4 ?
C1 C2 C3 . 120.0(7) ?
C1 C2 H2 . 120.2 ?
C3 C2 H2 . 119.8 ?
C2 C3 C5 . 116.2(7) ?
C2 C3 C4 . 123.6(7) ?
C5 C3 C4 . 120.1(6) ?
C3 C4 H4A . 109.7 ?
C3 C4 H4B . 109.0 ?
H4A C4 H4B . 109.5 ?
C3 C4 H4C . 109.7 ?
H4A C4 H4C . 109.5 ?
H4B C4 H4C . 109.5 ?
C6 C5 C3 . 120.7(7) ?
C6 C5 H5 . 119.9 ?
C3 C5 H5 . 119.4 ?
N1 C6 C5 . 121.7(7) ?
N1 C6 C7 . 115.9(6) ?
C5 C6 C7 . 122.4(6) ?
N2 C7 C8 . 120.3(7) ?
N2 C7 C6 . 117.8(6) ?
C8 C7 C6 . 121.9(6) ?
C7 C8 C9 . 120.3(7) ?
C7 C8 H8 . 119.8 ?
C9 C8 H8 . 119.9 ?
C11 C9 C8 . 118.1(7) ?
C11 C9 C10 . 120.8(7) ?
C8 C9 C10 . 121.1(7) ?
C9 C10 H10A . 109.4 ?
C9 C10 H10B . 109.3 ?
H10A C10 H10B . 109.5 ?
C9 C10 H10C . 109.7 ?
H10A C10 H10C . 109.5 ?
H10B C10 H10C . 109.5 ?
C9 C11 C12 . 119.2(7) ?
C9 C11 H11 . 120.9 ?
C12 C11 H11 . 119.9 ?
N2 C12 C11 . 122.7(7) ?
N2 C12 H12 . 118.6 ?
C11 C12 H12 . 118.7 ?

loop_
_geom_bond_atom_site_label_1
_geom_bond_atom_site_label_2
_geom_bond_site_symmetry_2
_geom_bond_distance
_geom_bond_publ_flag
Hg1 Br2 2_665 2.7884(11) ?
Br1 Hg1 . 2.5645(15) yes
Br2 Hg1 . 2.7331(11) yes
Br2 Hg1 2_665 2.7884(11) yes
N1 Hg1 . 2.409(7) yes
N2 Hg1 . 2.346(6) yes
C1 C2 . 1.370(11) ?
C1 N1 . 1.347(10) ?
C1 H1 . 0.9300 ?
C2 C3 . 1.383(10) ?
C2 H2 . 0.9300 ?
C3 C5 . 1.410(11) ?
C3 C4 . 1.497(10) ?
C4 H4A . 0.9600 ?
C4 H4B . 0.9600 ?
C4 H4C . 0.9600 ?
C5 C6 . 1.383(10) ?
C5 H5 . 0.9300 ?
C6 N1 . 1.341(8) ?
C6 C7 . 1.484(10) ?
C7 N2 . 1.341(10) ?
C7 C8 . 1.393(9) ?
C8 C9 . 1.399(10) ?
C8 H8 . 0.9300 ?
C9 C11 . 1.371(10) ?
C9 C10 . 1.520(10) ?
C10 H10A . 0.9600 ?
C10 H10B . 0.9600 ?
C10 H10C . 0.9600 ?
C11 C12 . 1.377(10) ?
C11 H11 . 0.9300 ?
C12 N2 . 1.348(11) ?
C12 H12 . 0.9300 ?

loop_
_geom_torsion_atom_site_label_1
_geom_torsion_atom_site_label_2
_geom_torsion_atom_site_label_3
_geom_torsion_atom_site_label_4
_geom_torsion_site_symmetry_1
_geom_torsion_site_symmetry_4
_geom_torsion
Hg1 Br2 Hg1 Br1 2_665 . 101.00(4)
Hg1 Br2 Hg1 Br2 2_665 2_665 0.0
Hg1 Br2 Hg1 N1 2_665 . -152.7(2)
Hg1 Br2 Hg1 N2 2_665 . -89.77(18)
C1 N1 Hg1 Br1 . . 3.2(7)
C6 N1 Hg1 Br1 . . -174.7(5)
C1 N1 Hg1 Br2 . . -107.1(6)
C1 N1 Hg1 Br2 . 2_665 110.3(6)
C6 N1 Hg1 Br2 . . 74.9(6)
C6 N1 Hg1 Br2 . 2_665 -67.7(6)
C6 N1 Hg1 N2 . . 2.7(5)
C1 N1 Hg1 N2 . . -179.3(7)
C7 N2 Hg1 Br1 . . 4.9(9)
C12 N2 Hg1 Br1 . . -173.5(4)
C7 N2 Hg1 Br2 . . -140.9(5)
C7 N2 Hg1 Br2 . 2_665 131.8(5)
C12 N2 Hg1 Br2 . . 40.6(6)
C12 N2 Hg1 Br2 . 2_665 -46.7(6)
C7 N2 Hg1 N1 . . -2.9(5)
C12 N2 Hg1 N1 . . 178.7(6)
N1 C1 C2 C3 . . -1.2(13)
C1 C2 C3 C5 . . 1.4(12)
C1 C2 C3 C4 . . 178.6(8)
C2 C3 C5 C6 . . -1.2(11)
C4 C3 C5 C6 . . -178.5(7)
C3 C5 C6 N1 . . 0.8(11)
C3 C5 C6 C7 . . -179.2(6)
N1 C6 C7 N2 . . -0.2(9)
C5 C6 C7 N2 . . 179.7(7)
N1 C6 C7 C8 . . 179.1(6)
C5 C6 C7 C8 . . -0.9(10)
N2 C7 C8 C9 . . -2.9(10)
C6 C7 C8 C9 . . 177.8(6)
C7 C8 C9 C11 . . 3.2(10)
C7 C8 C9 C10 . . -178.0(6)
C8 C9 C11 C12 . . -2.5(10)
C10 C9 C11 C12 . . 178.7(7)
C9 C11 C12 N2 . . 1.6(11)
C5 C6 N1 C1 . . -0.4(11)
C7 C6 N1 C1 . . 179.5(6)
C5 C6 N1 Hg1 . . 177.7(5)
C7 C6 N1 Hg1 . . -2.4(8)
C2 C1 N1 C6 . . 0.6(13)
C2 C1 N1 Hg1 . . -177.3(7)
C11 C12 N2 C7 . . -1.3(11)
C11 C12 N2 Hg1 . . 177.1(5)
C8 C7 N2 C12 . . 1.9(10)
C6 C7 N2 C12 . . -178.7(6)
C8 C7 N2 Hg1 . . -176.5(5)
C6 C7 N2 Hg1 . . 2.8(8)
